data_7251278
loop_
_publ_author_name
'Yanna, Wang'
'Yang, Xiaoming'
'Li, Xinrui'
'Zhao, Jun'
'Wang, Qi'
'Zhang, Tonglai'
'Li, Zhimin'

_publ_section_title
;
 Nitrogen-Rich Energetic Salts of
 5,5'-Dinitramino-3,3'-Methylene-1H-1,2,4-Bistriazolate: powerful alliance
 towards good thermal stability and high performance
;
_journal_name_full CrystEngComm
_journal_paper_doi 10.1039/D5CE01052G
_journal_year 2025
_chemical_formula_moiety 'C5 H4 N10 O4, 2(H2 O), 2(H1.5 O), 2(C H8 N5)'
_chemical_formula_sum 'C7 H27 N20 O8'
_chemical_formula_weight 519.48
_space_group_crystal_system monoclinic
_space_group_IT_number 15
_space_group_name_Hall '-C 2yc'
_space_group_name_H-M_alt 'C 1 2/c 1'
_atom_sites_solution_hydrogens mixed
_atom_sites_solution_primary direct
_audit_creation_date 2019-03-28
_audit_creation_method
;
Olex2 1.2
(compiled 2018.05.29 svn.r3508 for OlexSys, GUI svn.r5506)
;
_audit_update_record
;
2019-07-09 deposited with the CCDC.	2025-11-18 downloaded from the CCDC.
;
_cell_angle_alpha 90
_cell_angle_beta 103.79(3)
_cell_angle_gamma 90
_cell_formula_units_Z 4
_cell_length_a 21.170(4)
_cell_length_b 4.5087(9)
_cell_length_c 23.576(5)
_cell_measurement_reflns_used 2968
_cell_measurement_temperature 153(2)
_cell_measurement_theta_max 27.4816
_cell_measurement_theta_min 1.7788
_cell_volume 2185.4(8)
_computing_molecular_graphics 'Olex2 (Dolomanov et al., 2009)'
_computing_publication_material 'Olex2 (Dolomanov et al., 2009)'
_computing_structure_refinement 'ShelXL (Sheldrick, 2015)'
_computing_structure_solution 'ShelXS (Sheldrick, 2008)'
_diffrn_ambient_temperature 153.15
_diffrn_measured_fraction_theta_full 0.995
_diffrn_measured_fraction_theta_max 0.992
_diffrn_measurement_device_type 'multiwire proportional'
_diffrn_measurement_method 'phi and omega scans'
_diffrn_radiation_monochromator graphite
_diffrn_radiation_type MoK\a
_diffrn_radiation_wavelength 0.71073
_diffrn_reflns_av_R_equivalents 0.0403
_diffrn_reflns_av_unetI/netI 0.0353
_diffrn_reflns_Laue_measured_fraction_full 0.995
_diffrn_reflns_Laue_measured_fraction_max 0.992
_diffrn_reflns_limit_h_max 27
_diffrn_reflns_limit_h_min -27
_diffrn_reflns_limit_k_max 5
_diffrn_reflns_limit_k_min -4
_diffrn_reflns_limit_l_max 30
_diffrn_reflns_limit_l_min -28
_diffrn_reflns_number 7881
_diffrn_reflns_point_group_measured_fraction_full 0.995
_diffrn_reflns_point_group_measured_fraction_max 0.992
_diffrn_reflns_theta_full 25.242
_diffrn_reflns_theta_max 27.492
_diffrn_reflns_theta_min 2.962
_exptl_absorpt_coefficient_mu 0.137
_exptl_absorpt_correction_T_max 1.0000
_exptl_absorpt_correction_T_min 0.6732
_exptl_absorpt_correction_type multi-scan
_exptl_absorpt_process_details 'CrystalClear (Rigaku Inc., 2008)'
_exptl_crystal_colour colorless
_exptl_crystal_density_diffrn 1.579
_exptl_crystal_description rod
_exptl_crystal_F_000 1092
_exptl_crystal_size_max 0.13
_exptl_crystal_size_mid 0.12
_exptl_crystal_size_min 0.1
_refine_diff_density_max 0.378
_refine_diff_density_min -0.271
_refine_diff_density_rms 0.058
_refine_ls_extinction_method none
_refine_ls_goodness_of_fit_ref 1.184
_refine_ls_hydrogen_treatment constr
_refine_ls_matrix_type full
_refine_ls_number_parameters 159
_refine_ls_number_reflns 2484
_refine_ls_number_restraints 0
_refine_ls_restrained_S_all 1.184
_refine_ls_R_factor_all 0.0678
_refine_ls_R_factor_gt 0.0607
_refine_ls_shift/su_max 0.001
_refine_ls_shift/su_mean 0.000
_refine_ls_structure_factor_coef Fsqd
_refine_ls_weighting_details 'w=1/[\s^2^(Fo^2^)+(0.0331P)^2^+4.3741P] where P=(Fo^2^+2Fc^2^)/3'
_refine_ls_weighting_scheme calc
_refine_ls_wR_factor_gt 0.1215
_refine_ls_wR_factor_ref 0.1256
_reflns_Friedel_coverage 0.000
_reflns_number_gt 2276
_reflns_number_total 2484
_reflns_threshold_expression 'I > 2\s(I)'
_cod_data_source_file d5ce01052g2.cif
_cod_data_source_block bwn19103
_cod_original_cell_volume 2185.5(8)
_cod_database_code 7251278
_shelx_shelxl_version_number 2018/3
_shelx_space_group_comment
;
The symmetry employed for this shelxl refinement is uniquely defined
by the following loop, which should always be used as a source of
symmetry information in preference to the above space-group names.
They are only intended as comments.
;
_shelx_estimated_absorpt_t_max 0.986
_shelx_estimated_absorpt_t_min 0.982
_olex2_refinement_description
;
1. Fixed Uiso
 At 1.2 times of:
  All C(H,H) groups, All N(H) groups, All N(H,H) groups, All O(H,H) groups
2. Others
 Fixed Sof: H3A(0.5) H3B(0.5) H4B(0.5)
3.a Riding coordinates:
 N4(H4), O3(H3C,H3D), O4(H4A,H4B), N8(H8A,H8B), N9(H9), N10(H10A,H10B), N6(H6A,
 H6B), N7(H7)
3.b Secondary CH2 refined with riding coordinates:
 C3(H3A,H3B)
;
_olex2_submission_special_instructions 'No special instructions were received'

loop_
_space_group_symop_operation_xyz
'x, y, z'
'-x, y, -z+1/2'
'x+1/2, y+1/2, z'
'-x+1/2, y+1/2, -z+1/2'
'-x, -y, -z'
'x, -y, z-1/2'
'-x+1/2, -y+1/2, -z'
'x+1/2, -y+1/2, z-1/2'

loop_
_atom_site_label
_atom_site_type_symbol
_atom_site_fract_x
_atom_site_fract_y
_atom_site_fract_z
_atom_site_U_iso_or_equiv
_atom_site_adp_type
_atom_site_occupancy
_atom_site_site_symmetry_order
_atom_site_calc_flag
_atom_site_refinement_flags_posn
_atom_site_refinement_flags_adp
_atom_site_refinement_flags_occupancy
_atom_site_disorder_assembly
_atom_site_disorder_group
O1 O 0.28037(7) 0.5797(4) 0.29080(7) 0.0275(4) Uani 1 1 d . . . . .
O2 O 0.31829(7) 0.8404(4) 0.36977(7) 0.0304(4) Uani 1 1 d . . . . .
N4 N 0.35279(8) 0.1968(4) 0.25558(7) 0.0202(4) Uani 1 1 d . . . . .
H4 H 0.312379 0.225669 0.241713 0.024 Uiso 1 1 d R . . . .
N1 N 0.32578(8) 0.6477(4) 0.33325(7) 0.0210(4) Uani 1 1 d . . . . .
N3 N 0.45341(8) 0.2076(4) 0.30728(7) 0.0197(4) Uani 1 1 d . . . . .
N2 N 0.38378(8) 0.5236(4) 0.34227(7) 0.0213(4) Uani 1 1 d . . . . .
N5 N 0.38553(8) -0.0016(4) 0.22895(7) 0.0219(4) Uani 1 1 d . . . . .
C3 C 0.500000 -0.1678(7) 0.250000 0.0221(6) Uani 1 2 d S T P . .
H3A H 0.517211 -0.297283 0.284096 0.027 Uiso 0.5 1 calc R . . . .
H3B H 0.482788 -0.297271 0.215903 0.027 Uiso 0.5 1 calc R . . . .
C1 C 0.39340(9) 0.3178(5) 0.30179(8) 0.0179(4) Uani 1 1 d . . . . .
C2 C 0.44552(9) 0.0145(5) 0.26179(9) 0.0189(4) Uani 1 1 d . . . . .
O3 O 0.20221(8) 0.1825(4) 0.36751(7) 0.0327(4) Uani 1 1 d . . . . .
H3C H 0.236042 0.096958 0.363298 0.039 Uiso 1 1 d R . . . .
H3D H 0.179362 0.258458 0.336898 0.039 Uiso 1 1 d R . . . .
O4 O 0.26724(8) 0.4946(5) 0.47404(8) 0.0446(5) Uani 1 1 d . . . . .
H4A H 0.251559 0.434348 0.439870 0.054 Uiso 1 1 d R . . . .
H4B H 0.269759 0.676998 0.467640 0.054 Uiso 0.5 1 d R . . . .
N8 N 0.37735(9) 0.7774(4) 0.58583(8) 0.0282(4) Uani 1 1 d . . . . .
H8A H 0.385602 0.956297 0.596452 0.034 Uiso 1 1 d R . . . .
H8B H 0.356382 0.701147 0.608772 0.034 Uiso 1 1 d R . . . .
N9 N 0.40054(9) 0.3766(4) 0.51169(8) 0.0254(4) Uani 1 1 d . . . . .
H9 H 0.363356 0.457828 0.506406 0.031 Uiso 1 1 d R . . . .
C4 C 0.44778(10) 0.4316(5) 0.55849(9) 0.0214(4) Uani 1 1 d . . . . .
N10 N 0.40937(9) 0.1515(4) 0.47282(8) 0.0296(4) Uani 1 1 d . . . . .
H10A H 0.398402 0.223156 0.438544 0.035 Uiso 1 1 d R . . . .
H10B H 0.384122 0.004956 0.472904 0.035 Uiso 1 1 d R . . . .
N6 N 0.50392(9) 0.2880(4) 0.56802(8) 0.0298(4) Uani 1 1 d . . . . .
H6A H 0.509723 0.162843 0.542774 0.036 Uiso 1 1 d R . . . .
H6B H 0.535473 0.338473 0.595974 0.036 Uiso 1 1 d R . . . .
N7 N 0.43781(9) 0.6287(5) 0.59767(8) 0.0285(4) Uani 1 1 d . . . . .
H7 H 0.469029 0.670221 0.626609 0.034 Uiso 1 1 d R . . . .

loop_
_atom_site_aniso_label
_atom_site_aniso_U_11
_atom_site_aniso_U_22
_atom_site_aniso_U_33
_atom_site_aniso_U_23
_atom_site_aniso_U_13
_atom_site_aniso_U_12
O1 0.0135(7) 0.0375(9) 0.0280(8) -0.0054(7) -0.0020(6) 0.0016(6)
O2 0.0247(8) 0.0352(9) 0.0315(8) -0.0100(7) 0.0069(7) 0.0057(7)
N4 0.0115(7) 0.0278(10) 0.0211(8) -0.0019(7) 0.0032(6) -0.0001(7)
N1 0.0146(8) 0.0254(9) 0.0228(8) 0.0004(7) 0.0043(6) 0.0013(7)
N3 0.0138(8) 0.0228(9) 0.0230(8) -0.0012(7) 0.0055(6) -0.0005(7)
N2 0.0123(8) 0.0286(10) 0.0223(8) -0.0025(7) 0.0028(6) 0.0020(7)
N5 0.0165(8) 0.0250(9) 0.0247(9) -0.0026(7) 0.0059(7) -0.0019(7)
C3 0.0185(13) 0.0181(14) 0.0303(15) 0.000 0.0068(12) 0.000
C1 0.0125(8) 0.0229(10) 0.0177(9) 0.0014(8) 0.0023(7) -0.0022(7)
C2 0.0162(9) 0.0185(10) 0.0224(10) 0.0020(8) 0.0056(7) -0.0029(7)
O3 0.0277(8) 0.0432(10) 0.0271(8) 0.0059(7) 0.0065(7) 0.0087(7)
O4 0.0275(9) 0.0612(13) 0.0400(10) -0.0108(9) -0.0020(7) 0.0121(9)
N8 0.0219(9) 0.0307(10) 0.0329(10) -0.0017(8) 0.0083(8) 0.0024(8)
N9 0.0182(8) 0.0307(10) 0.0254(9) -0.0068(8) 0.0015(7) 0.0022(7)
C4 0.0178(9) 0.0241(11) 0.0218(10) 0.0010(8) 0.0039(8) -0.0025(8)
N10 0.0270(10) 0.0301(11) 0.0287(10) -0.0085(8) 0.0010(8) 0.0008(8)
N6 0.0204(9) 0.0348(11) 0.0301(10) -0.0092(9) -0.0019(7) 0.0050(8)
N7 0.0176(8) 0.0398(11) 0.0258(9) -0.0077(8) 0.0004(7) 0.0020(8)

loop_
_atom_type_symbol
_atom_type_description
_atom_type_scat_dispersion_real
_atom_type_scat_dispersion_imag
_atom_type_scat_source
C C 0.0033 0.0016 'International Tables Vol C Tables 4.2.6.8 and 6.1.1.4'
H H 0.0000 0.0000 'International Tables Vol C Tables 4.2.6.8 and 6.1.1.4'
N N 0.0061 0.0033 'International Tables Vol C Tables 4.2.6.8 and 6.1.1.4'
O O 0.0106 0.0060 'International Tables Vol C Tables 4.2.6.8 and 6.1.1.4'

loop_
_geom_angle_atom_site_label_1
_geom_angle_atom_site_label_2
_geom_angle_atom_site_label_3
_geom_angle
_geom_angle_site_symmetry_1
_geom_angle_site_symmetry_3
_geom_angle_publ_flag
C1 N4 N5 110.07(16) . . ?
O1 N1 O2 121.24(17) . . ?
O1 N1 N2 122.26(17) . . ?
O2 N1 N2 116.50(17) . . ?
C1 N3 C2 103.04(16) . . ?
N1 N2 C1 117.28(16) . . ?
C2 N5 N4 102.45(16) . . ?
C2 C3 C2 113.3(2) 2_655 . ?
N4 C1 N3 109.80(18) . . ?
N4 C1 N2 131.87(18) . . ?
N3 C1 N2 118.33(17) . . ?
N3 C2 C3 122.90(16) . . ?
N5 C2 N3 114.64(18) . . ?
N5 C2 C3 122.45(17) . . ?
C4 N9 N10 119.06(18) . . ?
N9 C4 N6 121.2(2) . . ?
N9 C4 N7 119.28(19) . . ?
N6 C4 N7 119.44(19) . . ?
C4 N7 N8 117.70(18) . . ?

loop_
_geom_bond_atom_site_label_1
_geom_bond_atom_site_label_2
_geom_bond_distance
_geom_bond_site_symmetry_2
_geom_bond_publ_flag
O1 N1 1.249(2) . ?
O2 N1 1.259(2) . ?
N4 N5 1.372(2) . ?
N4 C1 1.333(3) . ?
N1 N2 1.320(2) . ?
N3 C1 1.341(2) . ?
N3 C2 1.361(3) . ?
N2 C1 1.380(3) . ?
N5 C2 1.323(3) . ?
C3 C2 1.495(3) 2_655 ?
C3 C2 1.495(3) . ?
N8 N7 1.413(2) . ?
N9 C4 1.324(3) . ?
N9 N10 1.409(3) . ?
C4 N6 1.325(3) . ?
C4 N7 1.334(3) . ?

loop_
_geom_torsion_atom_site_label_1
_geom_torsion_atom_site_label_2
_geom_torsion_atom_site_label_3
_geom_torsion_atom_site_label_4
_geom_torsion
_geom_torsion_site_symmetry_1
_geom_torsion_site_symmetry_2
_geom_torsion_site_symmetry_3
_geom_torsion_site_symmetry_4
_geom_torsion_publ_flag
O1 N1 N2 C1 1.6(3) . . . . ?
O2 N1 N2 C1 -178.27(18) . . . . ?
N4 N5 C2 N3 0.1(2) . . . . ?
N4 N5 C2 C3 179.49(18) . . . . ?
N1 N2 C1 N4 -6.0(3) . . . . ?
N1 N2 C1 N3 174.40(18) . . . . ?
N5 N4 C1 N3 0.3(2) . . . . ?
N5 N4 C1 N2 -179.3(2) . . . . ?
C1 N4 N5 C2 -0.2(2) . . . . ?
C1 N3 C2 N5 0.1(2) . . . . ?
C1 N3 C2 C3 -179.33(18) . . . . ?
C2 N3 C1 N4 -0.2(2) . . . . ?
C2 N3 C1 N2 179.43(18) . . . . ?
C2 C3 C2 N3 -60.86(17) 2_655 . . . ?
C2 C3 C2 N5 119.8(2) 2_655 . . . ?
N9 C4 N7 N8 -2.2(3) . . . . ?
N10 N9 C4 N6 2.9(3) . . . . ?
N10 N9 C4 N7 -175.0(2) . . . . ?
N6 C4 N7 N8 179.9(2) . . . . ?
